data_2021538
loop_
_publ_author_name
'Sedghiniya, Sima'
'Soleimannejad, Janet'
'Janczak, Jan'

_publ_section_title
;
 The salt--cocrystal spectrum in salicylic acid--adenine: the influence of
 crystal structure on proton-transfer balance
;
_journal_coeditor_code KY3165
_journal_issue 4
_journal_name_full 'Acta Crystallographica Section C'
_journal_page_first 412
_journal_page_last 421
_journal_paper_doi 10.1107/S2053229619003127
_journal_volume 75
_journal_year 2019
_chemical_formula_iupac 'C5 H6 N5 +, C7 H5 O3 -, H2 O'
_chemical_formula_moiety 'C5 H6 N5 +, C7 H5 O3 -, H2 O'
_chemical_formula_sum 'C12 H13 N5 O4'
_chemical_formula_weight 291.27
_chemical_name_systematic
;
Adeninium salicylate monohydrate
;
_space_group_crystal_system triclinic
_space_group_IT_number 2
_space_group_name_Hall '-P 1'
_space_group_name_H-M_alt 'P -1'
_symmetry_space_group_name_Hall '-P 1'
_symmetry_space_group_name_H-M 'P -1'
_atom_sites_solution_hydrogens mixed
_atom_sites_solution_primary direct
_atom_sites_solution_secondary difmap
_audit_creation_method SHELXL-2018/3
_cell_angle_alpha 82.507(4)
_cell_angle_beta 79.385(6)
_cell_angle_gamma 86.828(5)
_cell_formula_units_Z 4
_cell_length_a 7.2329(5)
_cell_length_b 12.4405(7)
_cell_length_c 14.7468(8)
_cell_measurement_reflns_used 2470
_cell_measurement_temperature 100(2)
_cell_measurement_theta_max 26.0960
_cell_measurement_theta_min 3.2660
_cell_volume 1292.42(14)
_computing_cell_refinement
;
CrysAlis RED (Rigaku OD, 2015)
;
_computing_data_collection
;
CrysAlis CCD (Rigaku OD, 2015
;
_computing_data_reduction
;
CrysAlis RED (Rigaku OD, 2015)
;
_computing_molecular_graphics
;
DIAMOND (Brandenburg & Putz, 2006)
;
_computing_publication_material
;
SHELXL2014 (Sheldrick, 2015b)
;
_computing_structure_refinement
;
SHELXL2018 (Sheldrick, 2015b)
;
_computing_structure_solution
;
SHELXT2014 (Sheldrick, 2015a)
;
_diffrn_ambient_temperature 100(2)
_diffrn_detector_area_resol_mean 10.6249
_diffrn_measured_fraction_theta_full 0.999
_diffrn_measured_fraction_theta_max 0.999
_diffrn_measurement_device_type 'Kuma KM-4 with CCD detector'
_diffrn_measurement_method \w-scan
_diffrn_radiation_type MoK\a
_diffrn_radiation_wavelength 0.71073
_diffrn_reflns_av_R_equivalents 0.0913
_diffrn_reflns_av_unetI/netI 0.1044
_diffrn_reflns_limit_h_max 9
_diffrn_reflns_limit_h_min -9
_diffrn_reflns_limit_k_max 15
_diffrn_reflns_limit_k_min -15
_diffrn_reflns_limit_l_max 18
_diffrn_reflns_limit_l_min -18
_diffrn_reflns_number 27185
_diffrn_reflns_theta_full 26.000
_diffrn_reflns_theta_max 26.498
_diffrn_reflns_theta_min 2.832
_diffrn_source 'fine-focus sealed X-ray tube'
_exptl_absorpt_coefficient_mu 0.116
_exptl_absorpt_correction_T_max 1.0000
_exptl_absorpt_correction_T_min 0.9823
_exptl_absorpt_correction_type multi-scan
_exptl_absorpt_process_details
;
(CrysAlis PRO; Rigaku OD, 2015)
;
_exptl_crystal_colour colourless
_exptl_crystal_density_diffrn 1.497
_exptl_crystal_description needle
_exptl_crystal_F_000 608
_exptl_crystal_size_max 0.230
_exptl_crystal_size_mid 0.110
_exptl_crystal_size_min 0.080
_refine_diff_density_max 0.608
_refine_diff_density_min -0.249
_refine_ls_extinction_method none
_refine_ls_goodness_of_fit_ref 1.000
_refine_ls_hydrogen_treatment mixed
_refine_ls_matrix_type full
_refine_ls_number_parameters 415
_refine_ls_number_reflns 5357
_refine_ls_number_restraints 0
_refine_ls_restrained_S_all 1.000
_refine_ls_R_factor_all 0.1481
_refine_ls_R_factor_gt 0.0662
_refine_ls_shift/su_max 0.001
_refine_ls_shift/su_mean 0.000
_refine_ls_structure_factor_coef Fsqd
_refine_ls_weighting_details 'w=1/[\s^2^(Fo^2^)+(0.0282P)^2^] where P=(Fo^2^+2Fc^2^)/3'
_refine_ls_weighting_scheme calc
_refine_ls_wR_factor_gt 0.1033
_refine_ls_wR_factor_ref 0.1239
_reflns_number_gt 2777
_reflns_number_total 5357
_reflns_threshold_expression 'I > 2\s(I)'
_cod_data_source_file ky3165sup1.cif
_cod_data_source_block COMP_I
_cod_depositor_comments 'Adding full bibliography for 2021538--2021539.cif.'
_cod_database_code 2021538
_cod_database_fobs_code 2021538
_shelx_space_group_comment
;
The symmetry employed for this shelxl refinement is uniquely defined
by the following loop, which should always be used as a source of
symmetry information in preference to the above space-group names.
They are only intended as comments.
;
_shelx_estimated_absorpt_t_min 0.974
_shelx_estimated_absorpt_t_max 0.991

loop_
_space_group_symop_operation_xyz
'x, y, z'
'-x, -y, -z'

loop_
_atom_site_type_symbol
_atom_site_label
_atom_site_fract_x
_atom_site_fract_y
_atom_site_fract_z
_atom_site_U_iso_or_equiv
_atom_site_adp_type
_atom_site_calc_flag
_atom_site_occupancy
C C1 0.0998(4) 0.7395(2) -0.07331(19) 0.0179(7) Uani d 1
C C2 0.0963(4) 0.8214(2) -0.1473(2) 0.0237(7) Uani d 1
C C3 0.0646(4) 0.7957(2) -0.2338(2) 0.0278(8) Uani d 1
H H3 0.060306 0.851171 -0.284200 0.033 Uiso calc 1
C C4 0.0399(4) 0.6889(2) -0.2441(2) 0.0268(8) Uani d 1
H H4 0.020921 0.671305 -0.302370 0.032 Uiso calc 1
C C5 0.0423(4) 0.6063(2) -0.1702(2) 0.0266(8) Uani d 1
H H5 0.023052 0.533454 -0.178096 0.032 Uiso calc 1
C C6 0.0731(4) 0.6315(2) -0.0857(2) 0.0246(7) Uani d 1
H H6 0.076148 0.575483 -0.035565 0.030 Uiso calc 1
C C7 0.1389(4) 0.7641(2) 0.0173(2) 0.0219(7) Uani d 1
O O1 0.1677(3) 0.86069(15) 0.02821(14) 0.0286(5) Uani d 1
O O2 0.1440(3) 0.68351(15) 0.08059(14) 0.0263(5) Uani d 1
O O3 0.1224(3) 0.92645(16) -0.13982(16) 0.0401(6) Uani d 1
H H3O 0.159(4) 0.924(3) -0.073(2) 0.060 Uiso d 1
C C11 0.1972(4) 0.2541(2) 0.6302(2) 0.0200(7) Uani d 1
C C12 0.1721(4) 0.1472(2) 0.6135(2) 0.0193(7) Uani d 1
C C13 0.1539(4) 0.1258(2) 0.5259(2) 0.0222(7) Uani d 1
H H13 0.140833 0.053246 0.514886 0.027 Uiso calc 1
C C14 0.1546(4) 0.2088(2) 0.4549(2) 0.0248(7) Uani d 1
H H14 0.143371 0.193229 0.394790 0.030 Uiso calc 1
C C15 0.1717(4) 0.3161(2) 0.4700(2) 0.0256(7) Uani d 1
H H15 0.169445 0.373706 0.421071 0.031 Uiso calc 1
C C16 0.1918(4) 0.3369(2) 0.5567(2) 0.0238(7) Uani d 1
H H16 0.202458 0.409836 0.567112 0.029 Uiso calc 1
C C17 0.2299(4) 0.2771(2) 0.7231(2) 0.0208(7) Uani d 1
O O11 0.2580(3) 0.37330(15) 0.73554(13) 0.0263(5) Uani d 1
O O12 0.2266(3) 0.19721(15) 0.78684(13) 0.0247(5) Uani d 1
O O13 0.1652(3) 0.06232(16) 0.68184(15) 0.0276(5) Uani d 1
H H13O 0.185(4) 0.090(2) 0.736(2) 0.041 Uiso d 1
C C21 0.2635(4) 0.8034(2) 0.2634(2) 0.0199(7) Uani d 1
N N22 0.2284(3) 0.70744(19) 0.23615(17) 0.0226(6) Uani d 1
H H22 0.209(4) 0.706(2) 0.170(2) 0.027 Uiso d 1
C C23 0.2343(4) 0.6131(2) 0.2921(2) 0.0228(7) Uani d 1
H H23 0.211383 0.549597 0.267038 0.027 Uiso calc 1
N N24 0.2683(3) 0.59907(18) 0.37781(17) 0.0213(6) Uani d 1
C C25 0.2988(4) 0.6959(2) 0.4056(2) 0.0201(7) Uani d 1
N N26 0.3370(3) 0.71268(19) 0.48976(17) 0.0209(6) Uani d 1
H H26 0.352(4) 0.667(2) 0.5398(19) 0.025 Uiso d 1
C C27 0.3585(4) 0.8212(2) 0.4849(2) 0.0221(7) Uani d 1
H H27 0.386767 0.854246 0.535114 0.027 Uiso calc 1
N N28 0.3370(3) 0.87668(18) 0.40549(17) 0.0233(6) Uani d 1
C C29 0.2992(4) 0.7970(2) 0.3537(2) 0.0199(7) Uani d 1
N N30 0.2614(4) 0.8925(2) 0.20328(19) 0.0273(7) Uani d 1
H H30A 0.230(4) 0.886(2) 0.151(2) 0.033 Uiso d 1
H H30B 0.286(4) 0.955(2) 0.218(2) 0.033 Uiso d 1
C C31 0.3747(4) 0.3116(2) 0.9692(2) 0.0197(7) Uani d 1
N N32 0.3301(3) 0.21236(18) 0.94933(17) 0.0196(6) Uani d 1
H H32 0.300(3) 0.211(2) 0.8875(19) 0.023 Uiso d 1
C C33 0.3297(4) 0.1199(2) 1.0092(2) 0.0234(7) Uani d 1
H H33 0.299093 0.055115 0.988259 0.028 Uiso calc 1
N N34 0.3673(3) 0.11196(17) 1.09251(17) 0.0225(6) Uani d 1
C C35 0.4076(4) 0.2091(2) 1.11553(19) 0.0167(7) Uani d 1
N N36 0.4489(3) 0.22995(19) 1.19730(18) 0.0228(6) Uani d 1
H H36 0.465(4) 0.181(2) 1.242(2) 0.027 Uiso d 1
C C37 0.4802(4) 0.3380(2) 1.1888(2) 0.0215(7) Uani d 1
H H37 0.512706 0.372796 1.237099 0.026 Uiso calc 1
N N38 0.4607(3) 0.38987(17) 1.10652(16) 0.0203(6) Uani d 1
C C39 0.4148(4) 0.3085(2) 1.0592(2) 0.0195(7) Uani d 1
N N40 0.3718(3) 0.39732(19) 0.90723(18) 0.0211(6) Uani d 1
H H40A 0.339(4) 0.393(2) 0.848(2) 0.025 Uiso d 1
H H40B 0.419(4) 0.458(2) 0.9200(18) 0.025 Uiso d 1
O O1W 0.4158(3) 0.55525(14) 0.62864(15) 0.0272(5) Uani d 1
H H1W1 0.521711 0.525156 0.616369 0.041 Uiso d 1
H H2W1 0.345274 0.503857 0.654402 0.041 Uiso d 1
O O2W 0.5113(3) 0.07390(14) 1.33830(16) 0.0282(5) Uani d 1
H H1W2 0.609376 0.041407 1.315705 0.042 Uiso d 1
H H2W2 0.435551 0.023731 1.359483 0.042 Uiso d 1

loop_
_atom_site_aniso_label
_atom_site_aniso_U_11
_atom_site_aniso_U_22
_atom_site_aniso_U_33
_atom_site_aniso_U_12
_atom_site_aniso_U_13
_atom_site_aniso_U_23
C1 0.0194(17) 0.0189(16) 0.0149(16) -0.0014(12) -0.0001(13) -0.0043(13)
C2 0.0232(18) 0.0180(17) 0.032(2) -0.0054(13) -0.0042(15) -0.0082(14)
C3 0.0270(19) 0.0321(19) 0.0258(19) -0.0041(14) -0.0097(15) -0.0010(15)
C4 0.0263(19) 0.0315(19) 0.0279(19) 0.0001(14) -0.0113(15) -0.0140(16)
C5 0.0224(18) 0.0249(18) 0.036(2) 0.0008(13) -0.0096(15) -0.0094(15)
C6 0.0226(18) 0.0248(18) 0.0279(19) -0.0032(13) -0.0023(15) -0.0105(14)
C7 0.0193(17) 0.0224(18) 0.0234(18) -0.0054(13) -0.0004(14) -0.0037(15)
O1 0.0398(14) 0.0199(12) 0.0281(13) -0.0050(10) -0.0100(11) -0.0033(10)
O2 0.0359(13) 0.0221(12) 0.0220(12) -0.0036(9) -0.0075(10) -0.0023(10)
O3 0.0602(17) 0.0259(13) 0.0387(15) -0.0135(11) -0.0209(13) 0.0013(11)
C11 0.0174(17) 0.0198(17) 0.0236(18) -0.0023(13) -0.0028(14) -0.0065(14)
C12 0.0195(17) 0.0156(16) 0.0229(17) 0.0025(12) -0.0069(14) 0.0009(14)
C13 0.0189(17) 0.0230(17) 0.0270(19) -0.0008(13) -0.0047(14) -0.0106(14)
C14 0.0234(18) 0.0302(19) 0.0230(18) -0.0027(14) -0.0077(14) -0.0056(15)
C15 0.0247(18) 0.0291(18) 0.0248(18) -0.0063(14) -0.0102(15) 0.0007(14)
C16 0.0195(17) 0.0219(17) 0.0307(19) -0.0023(13) -0.0054(15) -0.0037(15)
C17 0.0151(16) 0.0258(18) 0.0216(18) -0.0032(13) -0.0011(13) -0.0061(15)
O11 0.0358(13) 0.0192(12) 0.0253(13) -0.0073(9) -0.0052(10) -0.0052(9)
O12 0.0324(13) 0.0224(12) 0.0212(12) -0.0043(9) -0.0079(10) -0.0037(10)
O13 0.0387(13) 0.0215(12) 0.0239(13) -0.0031(9) -0.0052(11) -0.0071(10)
C21 0.0177(17) 0.0167(17) 0.0233(18) -0.0006(12) -0.0003(14) 0.0004(14)
N22 0.0307(16) 0.0182(14) 0.0206(15) -0.0008(11) -0.0060(12) -0.0062(12)
C23 0.0247(18) 0.0183(17) 0.0270(19) 0.0007(13) -0.0030(15) -0.0113(14)
N24 0.0234(15) 0.0195(14) 0.0228(15) -0.0003(11) -0.0066(12) -0.0057(11)
C25 0.0145(16) 0.0225(17) 0.0236(18) -0.0007(12) -0.0045(14) -0.0025(14)
N26 0.0246(15) 0.0185(14) 0.0207(15) 0.0003(11) -0.0101(12) 0.0018(11)
C27 0.0184(17) 0.0219(18) 0.0289(19) -0.0003(13) -0.0048(14) -0.0134(15)
N28 0.0263(15) 0.0211(14) 0.0241(15) -0.0050(11) -0.0059(12) -0.0051(12)
C29 0.0146(16) 0.0188(17) 0.0254(18) -0.0011(12) -0.0013(14) -0.0031(14)
N30 0.0403(18) 0.0198(15) 0.0236(16) -0.0036(12) -0.0096(14) -0.0026(13)
C31 0.0149(16) 0.0210(17) 0.0243(18) -0.0009(12) -0.0022(14) -0.0081(14)
N32 0.0243(15) 0.0170(14) 0.0205(15) -0.0032(10) -0.0095(12) -0.0049(12)
C33 0.0286(19) 0.0138(16) 0.0299(19) -0.0060(13) -0.0066(15) -0.0056(14)
N34 0.0263(15) 0.0155(14) 0.0266(16) -0.0039(11) -0.0065(12) -0.0022(12)
C35 0.0178(16) 0.0175(16) 0.0144(16) -0.0032(12) -0.0005(13) -0.0034(13)
N36 0.0249(15) 0.0205(15) 0.0230(16) -0.0036(11) -0.0061(12) 0.0013(11)
C37 0.0228(18) 0.0197(17) 0.0238(18) -0.0004(13) -0.0052(14) -0.0083(14)
N38 0.0263(15) 0.0181(14) 0.0187(14) -0.0017(11) -0.0077(12) -0.0045(11)
C39 0.0171(16) 0.0153(16) 0.0272(18) -0.0036(12) -0.0025(14) -0.0077(13)
N40 0.0333(16) 0.0126(14) 0.0194(15) -0.0075(11) -0.0085(12) -0.0011(12)
O1W 0.0314(13) 0.0194(12) 0.0314(14) -0.0025(9) -0.0076(11) -0.0011(10)
O2W 0.0317(13) 0.0179(12) 0.0325(14) -0.0006(9) -0.0015(11) 0.0000(10)

loop_
_atom_type_symbol
_atom_type_description
_atom_type_scat_dispersion_real
_atom_type_scat_dispersion_imag
_atom_type_scat_source
C C 0.0033 0.0016 'International Tables Vol C Tables 4.2.6.8 and 6.1.1.4'
H H 0.0000 0.0000 'International Tables Vol C Tables 4.2.6.8 and 6.1.1.4'
N N 0.0061 0.0033 'International Tables Vol C Tables 4.2.6.8 and 6.1.1.4'
O O 0.0106 0.0060 'International Tables Vol C Tables 4.2.6.8 and 6.1.1.4'

loop_
_geom_angle_atom_site_label_1
_geom_angle_atom_site_label_2
_geom_angle_atom_site_label_3
_geom_angle
C2 C1 C6 119.5(3)
C2 C1 C7 120.9(2)
C6 C1 C7 119.5(3)
O3 C2 C1 122.2(3)
O3 C2 C3 117.8(3)
C1 C2 C3 120.0(3)
C4 C3 C2 119.2(3)
C4 C3 H3 120.4
C2 C3 H3 120.4
C3 C4 C5 121.2(3)
C3 C4 H4 119.4
C5 C4 H4 119.4
C6 C5 C4 119.5(3)
C6 C5 H5 120.2
C4 C5 H5 120.2
C5 C6 C1 120.5(3)
C5 C6 H6 119.7
C1 C6 H6 119.7
O1 C7 O2 123.4(3)
O1 C7 C1 119.9(3)
O2 C7 C1 116.7(2)
C2 O3 H3O 103.8(17)
C16 C11 C12 117.4(3)
C16 C11 C17 121.7(3)
C12 C11 C17 120.9(3)
O13 C12 C13 117.8(2)
O13 C12 C11 121.7(3)
C13 C12 C11 120.5(3)
C14 C13 C12 120.3(3)
C14 C13 H13 119.9
C12 C13 H13 119.9
C13 C14 C15 120.7(3)
C13 C14 H14 119.7
C15 C14 H14 119.7
C16 C15 C14 118.9(3)
C16 C15 H15 120.6
C14 C15 H15 120.6
C15 C16 C11 122.2(3)
C15 C16 H16 118.9
C11 C16 H16 118.9
O11 C17 O12 123.0(3)
O11 C17 C11 119.7(3)
O12 C17 C11 117.3(3)
C12 O13 H13O 107.3(18)
N30 C21 N22 118.3(3)
N30 C21 C29 126.5(3)
N22 C21 C29 115.2(3)
C23 N22 C21 121.7(3)
C23 N22 H22 118.8(15)
C21 N22 H22 119.3(15)
N24 C23 N22 127.3(3)
N24 C23 H23 116.3
N22 C23 H23 116.3
C23 N24 C25 110.7(2)
N24 C25 N26 127.0(3)
N24 C25 C29 126.9(3)
N26 C25 C29 106.1(2)
C27 N26 C25 105.9(2)
C27 N26 H26 121.9(17)
C25 N26 H26 132.2(17)
N28 C27 N26 114.6(3)
N28 C27 H27 122.7
N26 C27 H27 122.7
C27 N28 C29 103.1(2)
C25 C29 N28 110.3(2)
C25 C29 C21 118.1(3)
N28 C29 C21 131.5(3)
C21 N30 H30A 117(2)
C21 N30 H30B 120.6(19)
H30A N30 H30B 122(3)
N40 C31 N32 119.8(3)
N40 C31 C39 126.9(3)
N32 C31 C39 113.3(3)
C33 N32 C31 123.7(3)
C33 N32 H32 120.4(15)
C31 N32 H32 115.9(15)
N34 C33 N32 125.7(3)
N34 C33 H33 117.1
N32 C33 H33 117.1
C33 N34 C35 112.2(2)
N36 C35 N34 127.5(3)
N36 C35 C39 105.7(2)
N34 C35 C39 126.8(3)
C35 N36 C37 107.1(2)
C35 N36 H36 124.4(19)
C37 N36 H36 128.1(19)
N38 C37 N36 113.3(2)
N38 C37 H37 123.4
N36 C37 H37 123.4
C37 N38 C39 103.5(2)
N38 C39 C35 110.4(2)
N38 C39 C31 131.4(3)
C35 C39 C31 118.2(2)
C31 N40 H40A 121.5(15)
C31 N40 H40B 116.4(17)
H40A N40 H40B 121(2)
H1W1 O1W H2W1 103.9
H1W2 O2W H2W2 103.8

loop_
_geom_bond_atom_site_label_1
_geom_bond_atom_site_label_2
_geom_bond_distance
C1 C2 1.396(4)
C1 C6 1.407(4)
C1 C7 1.488(4)
C2 O3 1.352(3)
C2 C3 1.416(4)
C3 C4 1.380(4)
C3 H3 0.9500
C4 C5 1.398(4)
C4 H4 0.9500
C5 C6 1.384(4)
C5 H5 0.9500
C6 H6 0.9500
C7 O1 1.266(3)
C7 O2 1.282(3)
O3 H3O 1.06(3)
C11 C16 1.399(4)
C11 C12 1.411(4)
C11 C17 1.498(4)
C12 O13 1.357(3)
C12 C13 1.384(4)
C13 C14 1.371(4)
C13 H13 0.9500
C14 C15 1.398(4)
C14 H14 0.9500
C15 C16 1.371(4)
C15 H15 0.9500
C16 H16 0.9500
C17 O11 1.267(3)
C17 O12 1.274(3)
O13 H13O 0.94(3)
C21 N30 1.327(4)
C21 N22 1.360(3)
C21 C29 1.394(4)
N22 C23 1.347(3)
N22 H22 1.02(3)
C23 N24 1.319(3)
C23 H23 0.9500
N24 C25 1.363(3)
C25 N26 1.364(3)
C25 C29 1.384(4)
N26 C27 1.359(3)
N26 H26 0.89(3)
C27 N28 1.310(3)
C27 H27 0.9500
N28 C29 1.395(3)
N30 H30A 0.85(3)
N30 H30B 0.87(3)
C31 N40 1.313(3)
C31 N32 1.373(3)
C31 C39 1.405(4)
N32 C33 1.356(3)
N32 H32 0.98(3)
C33 N34 1.297(3)
C33 H33 0.9500
N34 C35 1.358(3)
C35 N36 1.354(3)
C35 C39 1.395(4)
N36 C37 1.361(3)
N36 H36 0.86(3)
C37 N38 1.326(3)
C37 H37 0.9500
N38 C39 1.388(3)
N40 H40A 0.96(3)
N40 H40B 0.90(3)
O1W H1W1 0.8334
O1W H2W1 0.8455
O2W H1W2 0.8333
O2W H2W2 0.8432

loop_
_geom_hbond_atom_site_label_D
_geom_hbond_atom_site_label_H
_geom_hbond_atom_site_label_A
_geom_hbond_site_symmetry_A
_geom_hbond_distance_DH
_geom_hbond_distance_HA
_geom_hbond_distance_DA
_geom_hbond_angle_DHA
_geom_hbond_publ_flag
O3 H3O O1 . 1.06(3) 1.61(3) 2.580(3) 150(3) yes
O13 H13O O12 . 0.94(3) 1.68(3) 2.535(3) 148(3) yes
N22 H22 O2 . 1.02(3) 1.53(3) 2.537(3) 166(2) yes
N26 H26 O1W . 0.89(3) 1.88(3) 2.760(3) 169(3) yes
C27 H27 O2W 2_667 0.95 2.42 3.363(4) 173.9 yes
N30 H30A O1 . 0.85(3) 2.02(3) 2.867(3) 176(3) yes
N30 H30B N34 1_564 0.87(3) 2.52(3) 3.052(3) 120(2) yes
N32 H32 O12 . 0.98(3) 1.70(3) 2.670(3) 173(2) yes
C33 H33 O1 1_546 0.95 2.60 3.451(3) 148.7 yes
N36 H36 O2W . 0.86(3) 1.88(3) 2.737(3) 178(3) yes
C37 H37 O1W 2_667 0.95 2.42 3.371(4) 173.9 yes
N40 H40A O11 . 0.96(3) 1.90(3) 2.858(3) 175(2) yes
N40 H40B N38 2_667 0.90(3) 2.09(3) 2.940(3) 158(2) yes
O1W H1W1 N24 2_666 0.83 2.11 2.898(3) 157.3 yes
O1W H2W1 O11 . 0.85 1.95 2.758(3) 159.9 yes
O2W H1W2 O13 2_657 0.83 2.03 2.806(3) 155.7 yes
O2W H2W2 N28 1_546 0.84 1.99 2.800(3) 160.9 yes

loop_
_geom_torsion_atom_site_label_1
_geom_torsion_atom_site_label_2
_geom_torsion_atom_site_label_3
_geom_torsion_atom_site_label_4
_geom_torsion
C6 C1 C2 O3 -179.5(3)
C7 C1 C2 O3 -2.0(4)
C6 C1 C2 C3 0.5(4)
C7 C1 C2 C3 178.0(3)
O3 C2 C3 C4 179.1(3)
C1 C2 C3 C4 -0.9(4)
C2 C3 C4 C5 1.2(4)
C3 C4 C5 C6 -1.1(4)
C4 C5 C6 C1 0.7(4)
C2 C1 C6 C5 -0.4(4)
C7 C1 C6 C5 -178.0(3)
C2 C1 C7 O1 0.8(4)
C6 C1 C7 O1 178.3(3)
C2 C1 C7 O2 -178.3(3)
C6 C1 C7 O2 -0.8(4)
C16 C11 C12 O13 -176.5(3)
C17 C11 C12 O13 4.1(4)
C16 C11 C12 C13 3.6(4)
C17 C11 C12 C13 -175.9(3)
O13 C12 C13 C14 178.2(2)
C11 C12 C13 C14 -1.9(4)
C12 C13 C14 C15 -0.7(4)
C13 C14 C15 C16 1.4(4)
C14 C15 C16 C11 0.5(4)
C12 C11 C16 C15 -2.9(4)
C17 C11 C16 C15 176.6(3)
C16 C11 C17 O11 -1.7(4)
C12 C11 C17 O11 177.7(2)
C16 C11 C17 O12 177.9(3)
C12 C11 C17 O12 -2.7(4)
N30 C21 N22 C23 177.7(3)
C29 C21 N22 C23 -2.1(4)
C21 N22 C23 N24 1.7(5)
N22 C23 N24 C25 0.0(4)
C23 N24 C25 N26 179.6(3)
C23 N24 C25 C29 -1.1(4)
N24 C25 N26 C27 179.3(3)
C29 C25 N26 C27 -0.1(3)
C25 N26 C27 N28 0.3(3)
N26 C27 N28 C29 -0.4(3)
N24 C25 C29 N28 -179.6(3)
N26 C25 C29 N28 -0.1(3)
N24 C25 C29 C21 0.6(4)
N26 C25 C29 C21 180.0(3)
C27 N28 C29 C25 0.3(3)
C27 N28 C29 C21 -179.9(3)
N30 C21 C29 C25 -178.7(3)
N22 C21 C29 C25 1.1(4)
N30 C21 C29 N28 1.4(5)
N22 C21 C29 N28 -178.8(3)
N40 C31 N32 C33 179.9(3)
C39 C31 N32 C33 -1.7(4)
C31 N32 C33 N34 1.2(5)
N32 C33 N34 C35 0.5(4)
C33 N34 C35 N36 178.5(3)
C33 N34 C35 C39 -1.5(4)
N34 C35 N36 C37 179.7(3)
C39 C35 N36 C37 -0.3(3)
C35 N36 C37 N38 0.4(3)
N36 C37 N38 C39 -0.4(3)
C37 N38 C39 C35 0.2(3)
C37 N38 C39 C31 179.2(3)
N36 C35 C39 N38 0.1(3)
N34 C35 C39 N38 -179.9(3)
N36 C35 C39 C31 -179.1(3)
N34 C35 C39 C31 0.9(4)
N40 C31 C39 N38 -0.1(5)
N32 C31 C39 N38 -178.3(3)
N40 C31 C39 C35 179.0(3)
N32 C31 C39 C35 0.8(4)
